data_1533258
loop_
_publ_author_name
'Yao Jin-lei'
'Zhang Shaoying'
'Yan Mi'
'Du Juan'
'YAng Deren'
'Zhang Ligang'
'Shen Baogen'
'Liu Shimin'

_publ_section_title
;
 Structural and magnetic properties of (Hf Fe6 Ge6)-type Er Mn6 Sn6-x Gax
 (x = 0 - 2.0)
;
_journal_name_full 'Physical Review, Serie 3. B - Condensed Matter (18,1978-)'
_journal_page_first 134423-1
_journal_page_last 134423-7
_journal_volume 67
_journal_year 2003
_chemical_formula_sum 'Er Ga2 Mn6 Sn4'
_chemical_name_systematic 'Er Mn6 Sn4 Ga2'
_space_group_IT_number 191
_symmetry_space_group_name_Hall '-P 6 2'
_symmetry_space_group_name_H-M 'P 6/m m m'
_cell_angle_alpha 90
_cell_angle_beta 90
_cell_angle_gamma 120
_cell_formula_units_Z 1
_cell_length_a 5.343
_cell_length_b 5.343
_cell_length_c 8.71
_cell_volume 215.337
_citation_journal_id_ASTM PRBMDO
_cod_data_source_file YaoJin-lei_PRBMDO_2003_880.cif
_cod_data_source_block Er1Ga2Mn6Sn4
_cod_original_cell_volume 215.3372
_cod_original_formula_sum 'Er1 Ga2 Mn6 Sn4'
_cod_database_code 1533258

loop_
_symmetry_equiv_pos_as_xyz
x,y,z
x-y,x,z
-y,x-y,z
-x,-y,z
-x+y,-x,z
y,-x+y,z
-y,-x,-z
x-y,-y,-z
x,x-y,-z
y,x,-z
-x+y,y,-z
-x,-x+y,-z
-x,-y,-z
-x+y,-x,-z
y,-x+y,-z
x,y,-z
x-y,x,-z
-y,x-y,-z
y,x,z
-x+y,y,z
-x,-x+y,z
-y,-x,z
x-y,-y,z
x,x-y,z

loop_
_atom_site_label
_atom_site_type_symbol
_atom_site_fract_x
_atom_site_fract_y
_atom_site_fract_z
_atom_site_occupancy
_atom_site_U_iso_or_equiv
Sn1 Sn 0 0 0.164 0.75 0.0
Ga1 Ga 0 0 0.164 0.25 0.0
Sn2 Sn 0.3333 0.6667 0.5 0.72 0.0
Ga2 Ga 0.3333 0.6667 0.5 0.28 0.0
Mn1 Mn 0.5 0 0.259 1 0.0
Er1 Er 0 0 0.5 1 0.0
Sn3 Sn 0.3333 0.6667 0 0.53 0.0
Ga3 Ga 0.3333 0.6667 0 0.47 0.0
